data_1571934
loop_
_publ_author_name
'Duan, Tainan'
'Wang, Jia'
'Zuo, Xiaochan'
'Bi, Xingqi'
'Zhong, Cheng'
'Li, Yulu'
'Long, Yuhong'
'Tu, Kaihuai'
'Zhang, Weichao'
'Yang, Ke'
'Zhou, Huiqiong'
'Wan, Xiangjian'
'Zhao, Yan'
'Kan, Bin'
'Chen, Yongsheng'

_publ_section_title
;
 The anti-correlation effect of alkyl chain size on the photovoltaic
 performance of centrally extended non-fullerene acceptors.
;
_journal_issue 18
_journal_name_full 'Materials horizons'
_journal_page_first 4413
_journal_page_last 4423
_journal_paper_doi 10.1039/d4mh00699b
_journal_volume 11
_journal_year 2024
_chemical_formula_sum 'C96 H102 F4 N12 O2 S6'
_chemical_formula_weight 1724.25
_chemical_name_systematic CH-HP
_space_group_crystal_system monoclinic
_space_group_IT_number 14
_space_group_name_Hall '-P 2yn'
_space_group_name_H-M_alt 'P 1 21/n 1'
_atom_sites_solution_hydrogens geom
_audit_creation_method SHELXL-2019/2
_audit_update_record
;
2023-12-25 deposited with the CCDC.	2024-06-17 downloaded from the CCDC.
;
_cell_angle_alpha 90
_cell_angle_beta 107.449(4)
_cell_angle_gamma 90
_cell_formula_units_Z 4
_cell_length_a 20.6737(13)
_cell_length_b 21.4410(15)
_cell_length_c 25.9830(19)
_cell_measurement_temperature 150(2)
_cell_volume 10987.4(13)
_computing_structure_refinement 'SHELXL-2019/2 (Sheldrick, 2019)'
_diffrn_ambient_temperature 150(2)
_diffrn_measured_fraction_theta_full 0.999
_diffrn_measured_fraction_theta_max 0.999
_diffrn_radiation_type CuK\a
_diffrn_radiation_wavelength 1.54178
_diffrn_reflns_av_R_equivalents 0.0946
_diffrn_reflns_av_unetI/netI 0.0549
_diffrn_reflns_Laue_measured_fraction_full 0.999
_diffrn_reflns_Laue_measured_fraction_max 0.999
_diffrn_reflns_limit_h_max 22
_diffrn_reflns_limit_h_min -22
_diffrn_reflns_limit_k_max 19
_diffrn_reflns_limit_k_min -23
_diffrn_reflns_limit_l_max 25
_diffrn_reflns_limit_l_min -28
_diffrn_reflns_number 66728
_diffrn_reflns_point_group_measured_fraction_full 0.999
_diffrn_reflns_point_group_measured_fraction_max 0.999
_diffrn_reflns_theta_full 58.929
_diffrn_reflns_theta_max 58.929
_diffrn_reflns_theta_min 2.408
_exptl_absorpt_coefficient_mu 1.572
_exptl_absorpt_correction_T_max 0.7520
_exptl_absorpt_correction_T_min 0.5073
_exptl_absorpt_correction_type multi-scan
_exptl_crystal_density_diffrn 1.042
_exptl_crystal_F_000 3640
_refine_diff_density_max 0.729
_refine_diff_density_min -0.470
_refine_diff_density_rms 0.083
_refine_ls_extinction_method none
_refine_ls_goodness_of_fit_ref 1.013
_refine_ls_hydrogen_treatment constr
_refine_ls_matrix_type full
_refine_ls_number_parameters 1058
_refine_ls_number_reflns 15746
_refine_ls_number_restraints 1222
_refine_ls_restrained_S_all 1.023
_refine_ls_R_factor_all 0.2641
_refine_ls_R_factor_gt 0.1561
_refine_ls_shift/su_max 0.026
_refine_ls_shift/su_mean 0.001
_refine_ls_structure_factor_coef Fsqd
_refine_ls_weighting_details 'w=1/[\s^2^(Fo^2^)+(0.0800P)^2^+50.0000P] where P=(Fo^2^+2Fc^2^)/3'
_refine_ls_weighting_scheme calc
_refine_ls_wR_factor_gt 0.3549
_refine_ls_wR_factor_ref 0.4147
_reflns_Friedel_coverage 0.000
_reflns_number_gt 4933
_reflns_number_total 15746
_reflns_threshold_expression 'I > 2\s(I)'
_cod_data_source_file d4mh00699b2.cif
_cod_data_source_block cu_20231224_fd_hp_cn_0m_sq_sq
_cod_depositor_comments 'Adding full bibliography for 1571933--1571934.cif.'
_cod_original_sg_symbol_H-M 'P 21/n'
_cod_database_code 1571934
_shelx_shelxl_version_number 2019/2
_shelx_space_group_comment
;
The symmetry employed for this shelxl refinement is uniquely defined
by the following loop, which should always be used as a source of
symmetry information in preference to the above space-group names.
They are only intended as comments.
;

loop_
_space_group_symop_operation_xyz
'x, y, z'
'-x+1/2, y+1/2, -z+1/2'
'-x, -y, -z'
'x-1/2, -y-1/2, z-1/2'

loop_
_atom_site_label
_atom_site_type_symbol
_atom_site_fract_x
_atom_site_fract_y
_atom_site_fract_z
_atom_site_U_iso_or_equiv
_atom_site_adp_type
_atom_site_occupancy
_atom_site_site_symmetry_order
_atom_site_calc_flag
_atom_site_refinement_flags_posn
_atom_site_refinement_flags_adp
_atom_site_refinement_flags_occupancy
_atom_site_disorder_assembly
_atom_site_disorder_group
C1 C 0.2713(7) 0.3536(8) 0.0293(7) 0.139(3) Uani 1 1 d . U . . .
C2 C 0.2260(7) 0.3559(8) -0.0245(7) 0.141(3) Uani 1 1 d . U . . .
C3 C 0.2054(7) 0.4146(8) -0.0526(7) 0.134(3) Uani 1 1 d . U . . .
C4 C 0.2290(6) 0.4728(7) -0.0265(7) 0.124(3) Uani 1 1 d . U . . .
C5 C 0.2721(6) 0.4717(7) 0.0269(6) 0.120(3) Uani 1 1 d . U . . .
C6 C 0.2940(6) 0.4116(7) 0.0554(6) 0.126(3) Uani 1 1 d . U . . .
C7 C 0.2721(6) 0.5780(7) 0.0282(6) 0.118(3) Uani 1 1 d . U . . .
C8 C 0.2302(6) 0.5790(7) -0.0277(6) 0.116(3) Uani 1 1 d . U . . .
C9 C 0.2165(6) 0.6366(7) -0.0545(5) 0.114(3) Uani 1 1 d . U . . .
C10 C 0.2376(6) 0.6949(6) -0.0278(6) 0.118(3) Uani 1 1 d . U . . .
C11 C 0.2720(6) 0.6952(7) 0.0283(6) 0.118(3) Uani 1 1 d . U . . .
C12 C 0.2891(6) 0.6353(7) 0.0535(5) 0.121(3) Uani 1 1 d . U . . .
C13 C 0.3255(6) 0.6499(6) 0.1091(5) 0.119(3) Uani 1 1 d . U . . .
C14 C 0.3270(6) 0.7133(6) 0.1154(6) 0.120(3) Uani 1 1 d . U . . .
C15 C 0.3620(6) 0.7283(6) 0.1695(5) 0.118(3) Uani 1 1 d . U . . .
C16 C 0.3876(6) 0.6776(6) 0.2040(5) 0.118(3) Uani 1 1 d . U . . .
C17 C 0.4207(5) 0.6947(6) 0.2551(5) 0.114(3) Uani 1 1 d . U . . .
C18 C 0.4283(6) 0.7575(7) 0.2642(5) 0.120(3) Uani 1 1 d . U . . .
C19 C 0.4598(5) 0.7841(6) 0.3135(5) 0.114(3) Uani 1 1 d . U . . .
H19 H 0.477036 0.754107 0.341063 0.136 Uiso 1 1 calc R U . . .
C20 C 0.4723(5) 0.8458(7) 0.3322(5) 0.119(3) Uani 1 1 d . U . . .
C21 C 0.5103(5) 0.8647(6) 0.3893(5) 0.117(3) Uani 1 1 d . U . . .
C22 C 0.5404(6) 0.8263(7) 0.4337(6) 0.123(3) Uani 1 1 d . U . . .
C23 C 0.5780(7) 0.8487(7) 0.4858(6) 0.129(4) Uani 1 1 d . U . . .
C24 C 0.5464(7) 0.7562(8) 0.4293(6) 0.124(4) Uani 1 1 d . U . . .
C25 C 0.4503(6) 0.9039(7) 0.3012(6) 0.120(3) Uani 1 1 d . U . . .
C26 C 0.4719(4) 0.9543(4) 0.3384(3) 0.119(3) Uani 1 1 d G U . . .
C27 C 0.5071(4) 0.9335(3) 0.3899(4) 0.118(3) Uani 1 1 d G U . . .
C28 C 0.5327(3) 0.9763(5) 0.4312(3) 0.132(3) Uani 1 1 d G U . . .
H28 H 0.556753 0.962123 0.466399 0.159 Uiso 1 1 calc R U . . .
C29 C 0.5231(4) 1.0398(4) 0.4211(4) 0.136(4) Uani 1 1 d G U . . .
C30 C 0.4879(4) 1.0606(3) 0.3696(5) 0.133(4) Uani 1 1 d G U . . .
C31 C 0.4623(4) 1.0178(5) 0.3283(3) 0.132(3) Uani 1 1 d G U . . .
H31 H 0.438277 1.031991 0.293112 0.159 Uiso 1 1 calc R U . . .
C32 C 0.1777(6) 0.7126(7) -0.1161(6) 0.119(3) Uani 1 1 d . U . . .
C33 C 0.1828(6) 0.6484(6) -0.1069(5) 0.117(3) Uani 1 1 d . U . . .
C34 C 0.1463(5) 0.7350(6) -0.1676(5) 0.114(3) Uani 1 1 d . U . . .
C35 C 0.1232(5) 0.6800(6) -0.2009(5) 0.115(3) Uani 1 1 d . U . . .
C36 C 0.0826(6) 0.6939(7) -0.2544(5) 0.117(3) Uani 1 1 d . U . . .
C37 C 0.0790(5) 0.7589(6) -0.2640(5) 0.114(3) Uani 1 1 d . U . . .
C38 C 0.0466(5) 0.7851(7) -0.3131(5) 0.119(3) Uani 1 1 d . U . . .
H38 H 0.030009 0.754720 -0.340478 0.142 Uiso 1 1 calc R U . . .
C39 C 0.0324(5) 0.8450(7) -0.3321(5) 0.117(3) Uani 1 1 d . U . . .
C40 C -0.0015(6) 0.8661(7) -0.3861(5) 0.119(3) Uani 1 1 d . U . . .
C41 C 0.0520(6) 0.9047(7) -0.3032(6) 0.126(3) Uani 1 1 d . U . . .
C42 C -0.0323(7) 0.8272(8) -0.4283(6) 0.134(4) Uani 1 1 d . U . . .
C43 C -0.0630(7) 0.8515(8) -0.4808(6) 0.138(4) Uani 1 1 d . U . . .
C44 C -0.0352(8) 0.7667(10) -0.4286(6) 0.143(5) Uani 1 1 d . U . . .
C45 C 0.0296(3) 0.9546(5) -0.3373(3) 0.119(3) Uani 1 1 d G U . . .
C46 C 0.0337(4) 1.0183(5) -0.3269(3) 0.134(4) Uani 1 1 d G U . . .
H46 H 0.055297 1.033086 -0.291385 0.161 Uiso 1 1 calc R U . . .
C47 C 0.0062(4) 1.0604(3) -0.3683(5) 0.137(4) Uani 1 1 d G U . . .
C48 C -0.0254(4) 1.0389(5) -0.4203(4) 0.135(4) Uani 1 1 d G U . . .
C49 C -0.0295(3) 0.9752(5) -0.4307(3) 0.131(3) Uani 1 1 d G U . . .
H49 H -0.051120 0.960412 -0.466177 0.157 Uiso 1 1 calc R U . . .
C50 C -0.0021(4) 0.9331(3) -0.3892(4) 0.118(3) Uani 1 1 d G U . . .
F1 F 0.5470(4) 1.0807(3) 0.4606(3) 0.155(3) Uani 1 1 d . U . . .
F2 F 0.4834(4) 1.1212(3) 0.3614(3) 0.160(3) Uani 1 1 d . U . . .
F3 F 0.0125(4) 1.1230(4) -0.3601(4) 0.176(3) Uani 1 1 d . U . . .
F4 F -0.0488(4) 1.0806(4) -0.4576(3) 0.163(3) Uani 1 1 d . U . . .
N1 N 0.3351(5) 0.4076(5) 0.1046(5) 0.141(3) Uani 1 1 d . U . . .
N2 N 0.2929(6) 0.3049(6) 0.0567(6) 0.152(3) Uani 1 1 d . U . . .
N3 N 0.1985(6) 0.3035(6) -0.0597(6) 0.155(3) Uani 1 1 d . U . . .
N4 N 0.1645(5) 0.4072(5) -0.1017(5) 0.141(3) Uani 1 1 d . U . . .
N5 N 0.2963(5) 0.5245(5) 0.0571(4) 0.127(3) Uani 1 1 d . U . . .
N6 N 0.2087(4) 0.5263(6) -0.0529(4) 0.117(3) Uani 1 1 d . U . . .
N7 N 0.2953(5) 0.7416(5) 0.0671(4) 0.121(3) Uani 1 1 d . U . . .
N8 N 0.6054(6) 0.8687(6) 0.5267(5) 0.148(4) Uani 1 1 d . U . . .
N9 N 0.5524(7) 0.7055(6) 0.4275(5) 0.152(4) Uani 1 1 d . U . . .
N10 N 0.2144(5) 0.7418(5) -0.0660(4) 0.126(3) Uani 1 1 d . U . . .
N11 N -0.0904(6) 0.8688(7) -0.5233(5) 0.156(4) Uani 1 1 d . U . . .
N12 N -0.0410(7) 0.7120(7) -0.4274(5) 0.154(4) Uani 1 1 d . U . . .
O1 O 0.4200(4) 0.9091(4) 0.2526(4) 0.142(3) Uani 1 1 d . U . . .
O2 O 0.0809(4) 0.9072(4) -0.2530(4) 0.134(3) Uani 1 1 d . U . . .
S1 S 0.3415(2) 0.3314(2) 0.1142(2) 0.1623(15) Uani 1 1 d . U . . .
S2 S 0.1532(2) 0.3337(2) -0.1160(2) 0.1639(15) Uani 1 1 d . U . . .
S3 S 0.36298(15) 0.60720(16) 0.16815(14) 0.1226(10) Uani 1 1 d . U . . .
S4 S 0.38454(15) 0.79946(16) 0.20377(13) 0.1244(10) Uani 1 1 d . U . . .
S5 S 0.14043(15) 0.60838(16) -0.16700(14) 0.1238(10) Uani 1 1 d . U . . .
S6 S 0.12201(15) 0.80052(16) -0.20193(13) 0.1192(10) Uani 1 1 d . U . . .
C1A C 0.2836(7) 0.8037(6) 0.0701(4) 0.175(5) Uani 1 1 d D U . . .
H1AA H 0.271160 0.819963 0.032697 0.210 Uiso 1 1 calc DR U . . .
H1AB H 0.327532 0.823054 0.089694 0.210 Uiso 1 1 calc R U . . .
C2A C 0.2316(7) 0.8290(6) 0.0952(7) 0.250(6) Uani 1 1 d D U . . .
H2A H 0.250350 0.820339 0.134711 0.300 Uiso 1 1 calc R U . . .
C3A C 0.2242(8) 0.9004(6) 0.0903(8) 0.280(7) Uani 1 1 d D U . . .
H3AA H 0.217310 0.912749 0.052329 0.336 Uiso 1 1 calc R U . . .
H3AB H 0.183697 0.913440 0.100394 0.336 Uiso 1 1 calc R U . . .
C4A C 0.2870(8) 0.9342(6) 0.1267(9) 0.292(8) Uani 1 1 d D U . . .
H4AA H 0.298131 0.917033 0.163684 0.350 Uiso 1 1 calc R U . . .
H4AB H 0.326100 0.926375 0.113024 0.350 Uiso 1 1 calc R U . . .
C5A C 0.2755(10) 1.0038(6) 0.1284(10) 0.329(9) Uani 1 1 d D U . . .
H5AA H 0.234005 1.011545 0.139000 0.395 Uiso 1 1 calc R U . . .
H5AB H 0.268410 1.021583 0.091998 0.395 Uiso 1 1 calc R U . . .
C6A C 0.3359(10) 1.0365(7) 0.1686(10) 0.375(10) Uani 1 1 d D U . . .
H6AA H 0.338701 1.023586 0.205770 0.449 Uiso 1 1 calc R U . . .
H6AB H 0.378422 1.023678 0.161453 0.449 Uiso 1 1 calc R U . . .
C7A C 0.3286(12) 1.1071(7) 0.1638(8) 0.417(11) Uani 1 1 d D U . . .
H7AA H 0.297788 1.117976 0.127699 0.500 Uiso 1 1 calc R U . . .
H7AB H 0.373370 1.125999 0.167291 0.500 Uiso 1 1 calc R U . . .
C8A C 0.3005(11) 1.1339(10) 0.2071(11) 0.452(12) Uani 1 1 d D U . . .
H8AA H 0.298194 1.100176 0.232507 0.543 Uiso 1 1 calc R U . . .
H8AB H 0.253637 1.148773 0.189724 0.543 Uiso 1 1 calc R U . . .
C9A C 0.3425(14) 1.1876(13) 0.2388(11) 0.455(14) Uani 1 1 d D U . . .
H9AA H 0.341431 1.223302 0.214417 0.546 Uiso 1 1 calc R U . . .
H9AB H 0.390217 1.174213 0.254323 0.546 Uiso 1 1 calc R U . . .
C10A C 0.3131(15) 1.2079(12) 0.2850(10) 0.459(17) Uani 1 1 d D U . . .
H10A H 0.348524 1.204760 0.319768 0.689 Uiso 1 1 calc DR U . . .
H10B H 0.275161 1.180488 0.285195 0.689 Uiso 1 1 calc R U . . .
H10C H 0.297023 1.251042 0.279078 0.689 Uiso 1 1 calc DR U . . .
C11A C 0.1678(8) 0.7893(8) 0.0757(8) 0.294(7) Uani 1 1 d D U . . .
H11A H 0.180082 0.744524 0.078168 0.353 Uiso 1 1 calc R U . . .
H11B H 0.143627 0.799122 0.037511 0.353 Uiso 1 1 calc R U . . .
C12A C 0.1213(7) 0.8034(8) 0.1115(7) 0.358(9) Uani 1 1 d D U . . .
H12A H 0.146595 0.795788 0.149859 0.430 Uiso 1 1 calc R U . . .
H12B H 0.107458 0.847746 0.107569 0.430 Uiso 1 1 calc R U . . .
C13A C 0.0580(8) 0.7617(9) 0.0950(11) 0.442(10) Uani 1 1 d D U . . .
H13A H 0.043057 0.752265 0.126941 0.530 Uiso 1 1 calc R U . . .
H13B H 0.068905 0.721775 0.080267 0.530 Uiso 1 1 calc R U . . .
C14A C 0.0000(9) 0.7954(14) 0.0515(9) 0.516(13) Uani 1 1 d D U . . .
H14A H 0.012265 0.839763 0.049259 0.620 Uiso 1 1 calc R U . . .
H14B H -0.005902 0.775962 0.015867 0.620 Uiso 1 1 calc R U . . .
C15A C -0.0662(10) 0.7912(14) 0.0658(17) 0.539(14) Uani 1 1 d D U . . .
H15A H -0.056309 0.780678 0.104525 0.647 Uiso 1 1 calc R U . . .
H15B H -0.094758 0.757650 0.044443 0.647 Uiso 1 1 calc R U . . .
C16A C -0.1053(16) 0.8542(14) 0.0541(19) 0.61(2) Uani 1 1 d D U . . .
H16A H -0.147626 0.850646 0.063558 0.917 Uiso 1 1 calc R U . . .
H16B H -0.077244 0.887364 0.075724 0.917 Uiso 1 1 calc R U . . .
H16C H -0.115638 0.864369 0.015730 0.917 Uiso 1 1 calc R U . . .
C1B C 0.2315(7) 0.8092(6) -0.0732(5) 0.200(5) Uani 1 1 d D U . . .
H1BA H 0.215029 0.835015 -0.048115 0.240 Uiso 1 1 calc DR U . . .
H1BB H 0.206348 0.822138 -0.110329 0.240 Uiso 1 1 calc R U . . .
C2B C 0.3077(8) 0.8235(7) -0.0634(9) 0.305(7) Uani 1 1 d D U . . .
H2B H 0.326193 0.811229 -0.024617 0.366 Uiso 1 1 calc R U . . .
C3B C 0.3183(9) 0.8951(8) -0.0584(9) 0.358(9) Uani 1 1 d D U . . .
H3BA H 0.306486 0.910293 -0.026373 0.430 Uiso 1 1 calc R U . . .
H3BB H 0.366708 0.904837 -0.053116 0.430 Uiso 1 1 calc R U . . .
C4B C 0.2748(14) 0.9288(9) -0.1085(9) 0.466(11) Uani 1 1 d D U . . .
H4BA H 0.263915 0.899271 -0.139232 0.559 Uiso 1 1 calc R U . . .
H4BB H 0.301784 0.963209 -0.117189 0.559 Uiso 1 1 calc R U . . .
C5B C 0.2081(10) 0.9559(12) -0.1034(12) 0.536(12) Uani 1 1 d D U . . .
H5BA H 0.203950 0.945807 -0.067313 0.644 Uiso 1 1 calc R U . . .
H5BB H 0.169270 0.936815 -0.130878 0.644 Uiso 1 1 calc R U . . .
C6B C 0.2063(17) 1.0278(11) -0.1111(10) 0.554(13) Uani 1 1 d D U . . .
H6BA H 0.163464 1.044705 -0.107086 0.665 Uiso 1 1 calc R U . . .
H6BB H 0.244497 1.047156 -0.083102 0.665 Uiso 1 1 calc R U . . .
C7B C 0.211(2) 1.0440(10) -0.1672(11) 0.555(13) Uani 1 1 d D U . . .
H7BA H 0.252157 1.023735 -0.172172 0.666 Uiso 1 1 calc R U . . .
H7BB H 0.171212 1.027280 -0.194980 0.666 Uiso 1 1 calc R U . . .
C8B C 0.2157(16) 1.1144(10) -0.1752(11) 0.560(14) Uani 1 1 d D U . . .
H8BA H 0.262928 1.128750 -0.158706 0.671 Uiso 1 1 calc R U . . .
H8BB H 0.186279 1.136434 -0.157322 0.671 Uiso 1 1 calc R U . . .
C9B C 0.1926(19) 1.1296(13) -0.2367(11) 0.582(16) Uani 1 1 d D U . . .
H9BA H 0.232141 1.143633 -0.247672 0.698 Uiso 1 1 calc R U . . .
H9BB H 0.174295 1.091398 -0.257366 0.698 Uiso 1 1 calc R U . . .
C10B C 0.1381(18) 1.1806(17) -0.2499(15) 0.61(2) Uani 1 1 d D U . . .
H10D H 0.124361 1.189397 -0.288706 0.917 Uiso 1 1 calc R U . . .
H10E H 0.098641 1.166488 -0.239570 0.917 Uiso 1 1 calc R U . . .
H10F H 0.156416 1.218660 -0.229888 0.917 Uiso 1 1 calc R U . . .
C11B C 0.3388(9) 0.7722(8) -0.0896(10) 0.325(8) Uani 1 1 d D U . . .
H11C H 0.351312 0.736168 -0.064790 0.390 Uiso 1 1 calc R U . . .
H11D H 0.304882 0.757896 -0.123174 0.390 Uiso 1 1 calc R U . . .
C12B C 0.4019(9) 0.7959(10) -0.1028(10) 0.399(9) Uani 1 1 d D U . . .
H12C H 0.413016 0.838542 -0.088274 0.479 Uiso 1 1 calc R U . . .
H12D H 0.392743 0.797724 -0.142463 0.479 Uiso 1 1 calc R U . . .
C13B C 0.4626(8) 0.7523(9) -0.0782(12) 0.459(11) Uani 1 1 d D U . . .
H13C H 0.462762 0.740025 -0.041378 0.551 Uiso 1 1 calc R U . . .
H13D H 0.457389 0.713906 -0.100240 0.551 Uiso 1 1 calc R U . . .
C14B C 0.5303(9) 0.7834(11) -0.0753(11) 0.490(12) Uani 1 1 d D U . . .
H14C H 0.523528 0.813319 -0.105446 0.588 Uiso 1 1 calc R U . . .
H14D H 0.562978 0.751299 -0.079121 0.588 Uiso 1 1 calc R U . . .
C15B C 0.5597(14) 0.8180(13) -0.0214(9) 0.491(13) Uani 1 1 d D U . . .
H15C H 0.594632 0.791890 0.003804 0.589 Uiso 1 1 calc R U . . .
H15D H 0.523247 0.826349 -0.004792 0.589 Uiso 1 1 calc R U . . .
C16B C 0.5919(12) 0.8812(10) -0.0323(13) 0.482(17) Uani 1 1 d D U . . .
H16D H 0.610757 0.903560 0.001821 0.722 Uiso 1 1 calc R U . . .
H16E H 0.628147 0.872542 -0.048474 0.722 Uiso 1 1 calc R U . . .
H16F H 0.556970 0.906900 -0.057045 0.722 Uiso 1 1 calc R U . . .
C1C C 0.4479(5) 0.6436(6) 0.2963(5) 0.138(4) Uani 1 1 d D U . . .
H1CA H 0.484712 0.660926 0.326706 0.165 Uiso 1 1 calc R U . . .
H1CB H 0.467607 0.610108 0.279449 0.165 Uiso 1 1 calc R U . . .
C2C C 0.3934(6) 0.6156(6) 0.3182(6) 0.177(5) Uani 1 1 d D U . . .
H2CA H 0.358367 0.595313 0.288313 0.212 Uiso 1 1 calc R U . . .
H2CB H 0.371368 0.649433 0.332703 0.212 Uiso 1 1 calc R U . . .
C3C C 0.4230(8) 0.5675(8) 0.3628(6) 0.241(7) Uani 1 1 d D U . . .
H3CA H 0.458830 0.587674 0.392238 0.289 Uiso 1 1 calc R U . . .
H3CB H 0.386855 0.553403 0.377861 0.289 Uiso 1 1 calc R U . . .
C4C C 0.4531(9) 0.5109(8) 0.3425(8) 0.285(8) Uani 1 1 d D U . . .
H4CA H 0.493534 0.524093 0.332450 0.342 Uiso 1 1 calc R U . . .
H4CB H 0.467858 0.480030 0.372054 0.342 Uiso 1 1 calc R U . . .
C5C C 0.4035(10) 0.4806(11) 0.2947(10) 0.338(9) Uani 1 1 d D U . . .
H5CA H 0.388966 0.510785 0.264655 0.406 Uiso 1 1 calc R U . . .
H5CB H 0.362819 0.466967 0.304381 0.406 Uiso 1 1 calc R U . . .
C6C C 0.4377(12) 0.4234(11) 0.2770(9) 0.345(10) Uani 1 1 d D U . . .
H6CA H 0.408352 0.386197 0.273541 0.414 Uiso 1 1 calc R U . . .
H6CB H 0.444711 0.431643 0.241587 0.414 Uiso 1 1 calc R U . . .
C7C C 0.5049(12) 0.4120(12) 0.3191(13) 0.442(17) Uani 1 1 d D U . . .
H7CA H 0.527250 0.376031 0.308474 0.662 Uiso 1 1 calc R U . . .
H7CB H 0.533749 0.448978 0.322097 0.662 Uiso 1 1 calc R U . . .
H7CC H 0.497510 0.403682 0.353946 0.662 Uiso 1 1 calc R U . . .
C1D C 0.0532(6) 0.6464(6) -0.2959(5) 0.134(4) Uani 1 1 d D U . . .
H1DA H 0.017392 0.665942 -0.325728 0.161 Uiso 1 1 calc R U . . .
H1DB H 0.031809 0.613274 -0.280029 0.161 Uiso 1 1 calc R U . . .
C2D C 0.1060(6) 0.6173(6) -0.3184(6) 0.177(5) Uani 1 1 d D U . . .
H2DA H 0.140751 0.595822 -0.289055 0.213 Uiso 1 1 calc R U . . .
H2DB H 0.128882 0.650427 -0.333030 0.213 Uiso 1 1 calc R U . . .
C3D C 0.0728(8) 0.5701(7) -0.3635(5) 0.223(6) Uani 1 1 d D U . . .
H3DA H 0.043104 0.592702 -0.394943 0.267 Uiso 1 1 calc R U . . .
H3DB H 0.108571 0.548826 -0.375094 0.267 Uiso 1 1 calc R U . . .
C4D C 0.0311(8) 0.5215(7) -0.3445(7) 0.244(7) Uani 1 1 d D U . . .
H4DA H -0.003269 0.542856 -0.331250 0.293 Uiso 1 1 calc R U . . .
H4DB H 0.006863 0.494843 -0.375414 0.293 Uiso 1 1 calc R U . . .
C5D C 0.0750(9) 0.4813(9) -0.3003(8) 0.269(7) Uani 1 1 d D U . . .
H5DA H 0.086702 0.504207 -0.265667 0.323 Uiso 1 1 calc R U . . .
H5DB H 0.117664 0.471101 -0.308378 0.323 Uiso 1 1 calc R U . . .
C6D C 0.0374(10) 0.4207(9) -0.2954(8) 0.268(8) Uani 1 1 d D U . . .
H6DA H -0.010236 0.430568 -0.297998 0.322 Uiso 1 1 calc R U . . .
H6DB H 0.037221 0.392536 -0.325641 0.322 Uiso 1 1 calc R U . . .
C7D C 0.0705(9) 0.3883(8) -0.2427(7) 0.244(8) Uani 1 1 d D U . . .
H7DA H 0.045556 0.349957 -0.240734 0.365 Uiso 1 1 calc R U . . .
H7DB H 0.117461 0.377888 -0.240410 0.365 Uiso 1 1 calc R U . . .
H7DC H 0.070050 0.415883 -0.212793 0.365 Uiso 1 1 calc R U . . .

loop_
_atom_site_aniso_label
_atom_site_aniso_U_11
_atom_site_aniso_U_22
_atom_site_aniso_U_33
_atom_site_aniso_U_23
_atom_site_aniso_U_13
_atom_site_aniso_U_12
C1 0.118(8) 0.132(7) 0.197(8) 0.017(7) 0.091(6) 0.010(7)
C2 0.114(8) 0.144(8) 0.195(8) -0.006(7) 0.093(6) 0.000(7)
C3 0.114(8) 0.143(7) 0.172(8) -0.010(7) 0.083(6) 0.003(7)
C4 0.098(7) 0.134(7) 0.165(8) -0.005(7) 0.077(6) -0.006(6)
C5 0.100(7) 0.130(7) 0.161(7) 0.008(6) 0.088(6) 0.005(6)
C6 0.101(7) 0.132(7) 0.179(8) 0.010(7) 0.093(6) 0.010(6)
C7 0.108(7) 0.132(7) 0.139(7) -0.003(6) 0.077(5) 0.001(6)
C8 0.103(7) 0.125(7) 0.138(7) -0.011(6) 0.065(5) 0.002(6)
C9 0.113(7) 0.126(6) 0.121(6) 0.000(6) 0.060(6) 0.002(6)
C10 0.114(7) 0.132(7) 0.124(6) 0.001(6) 0.061(6) -0.004(6)
C11 0.113(7) 0.135(7) 0.124(6) -0.001(6) 0.065(6) -0.005(6)
C12 0.111(7) 0.139(7) 0.133(6) -0.007(6) 0.069(6) -0.010(7)
C13 0.108(7) 0.144(7) 0.124(6) 0.009(6) 0.064(5) -0.001(6)
C14 0.116(7) 0.131(7) 0.126(6) 0.009(6) 0.058(6) -0.010(6)
C15 0.102(7) 0.134(7) 0.131(6) 0.013(5) 0.057(6) -0.006(6)
C16 0.095(7) 0.138(7) 0.136(7) 0.013(5) 0.055(6) -0.010(6)
C17 0.084(6) 0.138(7) 0.130(7) 0.019(6) 0.046(5) 0.000(6)
C18 0.089(6) 0.143(7) 0.134(6) 0.018(6) 0.044(5) -0.002(6)
C19 0.070(6) 0.144(8) 0.132(7) 0.021(6) 0.039(6) 0.008(6)
C20 0.081(6) 0.148(7) 0.140(7) 0.010(6) 0.050(5) 0.000(6)
C21 0.079(6) 0.152(7) 0.138(6) 0.008(6) 0.056(5) -0.005(6)
C22 0.095(7) 0.161(8) 0.125(7) 0.011(7) 0.051(6) -0.002(7)
C23 0.102(9) 0.167(11) 0.123(8) 0.007(8) 0.041(7) 0.007(8)
C24 0.101(7) 0.160(9) 0.113(8) 0.018(10) 0.034(6) 0.002(10)
C25 0.092(7) 0.142(8) 0.138(7) 0.010(6) 0.052(6) -0.003(6)
C26 0.088(6) 0.140(7) 0.144(7) 0.002(6) 0.058(6) -0.002(6)
C27 0.087(6) 0.144(7) 0.143(7) -0.003(6) 0.065(6) -0.008(6)
C28 0.106(7) 0.157(8) 0.152(8) -0.006(7) 0.066(6) -0.023(7)
C29 0.104(8) 0.152(8) 0.167(8) -0.007(7) 0.062(7) -0.001(8)
C30 0.100(8) 0.146(7) 0.172(9) -0.004(7) 0.068(7) 0.000(7)
C31 0.093(7) 0.151(8) 0.161(9) 0.002(7) 0.051(6) 0.012(7)
C32 0.102(7) 0.142(7) 0.128(6) 0.001(6) 0.060(6) -0.001(6)
C33 0.100(7) 0.135(7) 0.127(6) -0.013(6) 0.051(5) -0.010(6)
C34 0.082(6) 0.142(7) 0.131(6) -0.006(5) 0.051(5) -0.005(6)
C35 0.089(6) 0.141(6) 0.133(6) -0.001(5) 0.063(5) 0.004(6)
C36 0.100(7) 0.144(7) 0.122(6) -0.014(6) 0.055(5) 0.002(6)
C37 0.090(6) 0.146(7) 0.121(6) -0.011(5) 0.054(5) -0.001(6)
C38 0.081(6) 0.157(8) 0.123(7) -0.004(7) 0.038(6) 0.002(7)
C39 0.080(6) 0.156(7) 0.127(7) -0.012(6) 0.048(5) -0.003(6)
C40 0.080(6) 0.158(7) 0.130(7) -0.003(6) 0.046(5) 0.002(6)
C41 0.086(7) 0.162(8) 0.140(7) -0.006(7) 0.049(6) -0.008(7)
C42 0.105(7) 0.168(9) 0.132(7) -0.010(8) 0.042(6) 0.001(8)
C43 0.102(9) 0.186(11) 0.134(9) -0.012(9) 0.047(8) -0.008(8)
C44 0.120(9) 0.171(10) 0.133(9) -0.025(11) 0.030(7) -0.005(12)
C45 0.070(6) 0.156(7) 0.141(7) 0.004(6) 0.047(6) -0.006(6)
C46 0.089(7) 0.166(8) 0.157(8) 0.008(7) 0.051(6) 0.002(7)
C47 0.098(8) 0.157(8) 0.168(8) 0.010(7) 0.059(7) 0.005(7)
C48 0.098(7) 0.161(8) 0.161(8) 0.021(7) 0.060(7) 0.005(8)
C49 0.086(6) 0.169(8) 0.152(8) 0.010(7) 0.057(6) -0.012(7)
C50 0.071(6) 0.158(7) 0.141(7) 0.006(6) 0.057(5) -0.005(6)
F1 0.149(6) 0.151(6) 0.181(7) -0.016(5) 0.073(5) -0.003(5)
F2 0.144(6) 0.139(6) 0.203(7) -0.009(5) 0.062(5) 0.004(5)
F3 0.151(6) 0.161(6) 0.222(8) 0.003(6) 0.063(6) -0.015(6)
F4 0.132(5) 0.194(7) 0.168(6) 0.042(5) 0.050(5) 0.017(5)
N1 0.127(7) 0.135(6) 0.188(8) 0.032(7) 0.085(6) 0.028(6)
N2 0.131(7) 0.132(7) 0.220(9) 0.027(7) 0.094(6) 0.022(6)
N3 0.132(7) 0.146(8) 0.221(8) -0.012(6) 0.104(6) -0.002(6)
N4 0.119(7) 0.145(6) 0.186(8) -0.023(7) 0.086(6) 0.001(6)
N5 0.116(6) 0.135(7) 0.156(7) 0.008(6) 0.081(6) 0.001(6)
N6 0.100(6) 0.136(7) 0.137(7) -0.012(6) 0.066(5) -0.004(6)
N7 0.125(6) 0.122(6) 0.126(6) -0.001(5) 0.056(5) -0.010(6)
N8 0.158(10) 0.157(10) 0.128(8) 0.009(8) 0.040(7) -0.002(8)
N9 0.130(8) 0.169(9) 0.140(9) 0.017(10) 0.014(7) 0.013(10)
N10 0.136(7) 0.135(6) 0.125(6) 0.002(5) 0.067(5) 0.003(6)
N11 0.113(8) 0.223(13) 0.135(8) -0.011(9) 0.043(7) 0.013(8)
N12 0.161(10) 0.179(10) 0.115(8) -0.032(9) 0.030(7) -0.007(10)
O1 0.135(7) 0.156(7) 0.128(6) -0.001(6) 0.031(5) -0.009(6)
O2 0.120(6) 0.148(7) 0.139(6) -0.014(6) 0.044(5) -0.014(5)
S1 0.142(3) 0.148(3) 0.220(4) 0.037(3) 0.090(3) 0.018(3)
S2 0.144(3) 0.149(3) 0.216(4) -0.024(3) 0.081(3) -0.006(3)
S3 0.109(2) 0.134(3) 0.142(3) 0.015(2) 0.0628(19) 0.0023(19)
S4 0.108(2) 0.140(3) 0.134(2) 0.018(2) 0.0490(19) 0.0010(19)
S5 0.101(2) 0.144(3) 0.143(3) -0.012(2) 0.0608(19) 0.0014(19)
S6 0.103(2) 0.138(3) 0.122(2) -0.0052(19) 0.0421(17) 0.0016(18)
C1A 0.212(11) 0.132(8) 0.169(10) -0.017(8) 0.038(9) 0.008(9)
C2A 0.210(12) 0.216(11) 0.307(13) -0.025(11) 0.050(10) 0.086(10)
C3A 0.274(15) 0.228(11) 0.313(16) 0.012(13) 0.051(13) 0.112(11)
C4A 0.309(17) 0.233(12) 0.292(17) 0.007(14) 0.028(14) 0.115(12)
C5A 0.354(19) 0.249(13) 0.339(19) -0.002(16) 0.033(15) 0.112(14)
C6A 0.38(2) 0.272(16) 0.40(2) 0.000(17) 0.019(17) 0.074(16)
C7A 0.44(2) 0.288(16) 0.47(3) 0.002(18) 0.050(19) 0.094(18)
C8A 0.46(2) 0.33(2) 0.51(3) -0.011(18) 0.07(2) 0.112(19)
C9A 0.46(3) 0.35(2) 0.51(3) -0.03(2) 0.07(2) 0.11(2)
C10A 0.47(3) 0.34(3) 0.54(4) 0.01(2) 0.10(3) 0.16(3)
C11A 0.201(12) 0.269(14) 0.387(17) -0.120(14) 0.048(13) 0.083(10)
C12A 0.218(15) 0.368(18) 0.49(2) -0.137(17) 0.106(15) 0.057(14)
C13A 0.258(18) 0.43(2) 0.60(2) -0.11(2) 0.077(18) 0.023(16)
C14A 0.29(2) 0.47(2) 0.71(3) -0.09(2) 0.03(2) 0.05(2)
C15A 0.29(2) 0.49(3) 0.77(3) -0.06(3) 0.05(2) 0.06(2)
C16A 0.41(3) 0.49(4) 0.84(4) -0.18(4) 0.05(4) 0.11(3)
C1B 0.249(11) 0.132(8) 0.202(11) 0.008(9) 0.045(11) -0.017(9)
C2B 0.287(12) 0.224(12) 0.385(15) 0.073(12) 0.071(13) -0.090(11)
C3B 0.373(17) 0.227(13) 0.458(19) 0.143(14) 0.099(16) -0.088(13)
C4B 0.46(2) 0.338(17) 0.54(2) 0.141(17) 0.048(19) 0.005(17)
C5B 0.49(2) 0.42(2) 0.62(2) 0.14(2) 0.05(2) 0.072(19)
C6B 0.46(2) 0.45(2) 0.65(3) 0.20(2) 0.01(2) 0.12(2)
C7B 0.43(2) 0.48(2) 0.68(3) 0.21(2) 0.04(2) 0.13(2)
C8B 0.42(2) 0.48(3) 0.70(3) 0.20(2) 0.05(3) 0.12(2)
C9B 0.44(3) 0.50(3) 0.71(3) 0.20(3) 0.03(3) 0.10(2)
C10B 0.43(4) 0.49(4) 0.74(5) 0.13(3) -0.09(4) 0.09(3)
C11B 0.238(13) 0.272(15) 0.474(19) 0.095(14) 0.122(14) -0.080(12)
C12B 0.258(16) 0.373(19) 0.58(2) 0.124(18) 0.146(16) -0.081(14)
C13B 0.255(16) 0.42(2) 0.68(2) 0.09(2) 0.11(2) -0.070(14)
C14B 0.261(17) 0.43(2) 0.75(3) 0.07(2) 0.11(2) -0.096(16)
C15B 0.248(19) 0.44(3) 0.75(3) 0.08(2) 0.11(2) -0.128(16)
C16B 0.19(2) 0.42(3) 0.78(4) 0.15(3) 0.06(3) -0.10(2)
C1C 0.102(7) 0.161(9) 0.156(9) 0.036(7) 0.049(6) 0.001(7)
C2C 0.129(9) 0.219(12) 0.196(11) 0.076(9) 0.068(8) -0.001(8)
C3C 0.175(12) 0.267(15) 0.281(15) 0.139(11) 0.070(11) -0.002(11)
C4C 0.225(16) 0.268(17) 0.351(19) 0.120(14) 0.068(13) 0.011(13)
C5C 0.288(19) 0.292(19) 0.41(2) 0.081(15) 0.060(16) -0.008(15)
C6C 0.28(2) 0.29(2) 0.44(2) 0.113(17) 0.071(18) 0.010(17)
C7C 0.34(3) 0.34(3) 0.55(4) 0.13(3) -0.01(2) 0.02(2)
C1D 0.115(8) 0.163(9) 0.133(8) -0.015(7) 0.049(6) 0.009(7)
C2D 0.158(10) 0.207(12) 0.181(11) -0.066(8) 0.073(8) 0.009(8)
C3D 0.201(13) 0.255(14) 0.216(12) -0.091(9) 0.068(10) 0.001(10)
C4D 0.211(15) 0.275(16) 0.229(14) -0.054(11) 0.040(11) -0.016(11)
C5D 0.221(16) 0.314(19) 0.245(15) -0.024(12) 0.029(12) -0.015(13)
C6D 0.197(16) 0.311(19) 0.248(16) -0.028(14) -0.006(14) -0.018(13)
C7D 0.221(18) 0.29(2) 0.236(18) -0.008(14) 0.088(15) 0.021(16)

loop_
_atom_type_symbol
_atom_type_description
_atom_type_scat_dispersion_real
_atom_type_scat_dispersion_imag
_atom_type_scat_source
C C 0.0181 0.0091 'International Tables Vol C Tables 4.2.6.8 and 6.1.1.4'
F F 0.0727 0.0534 'International Tables Vol C Tables 4.2.6.8 and 6.1.1.4'
N N 0.0311 0.0180 'International Tables Vol C Tables 4.2.6.8 and 6.1.1.4'
O O 0.0492 0.0322 'International Tables Vol C Tables 4.2.6.8 and 6.1.1.4'
S S 0.3331 0.5567 'International Tables Vol C Tables 4.2.6.8 and 6.1.1.4'
H H 0.0000 0.0000 'International Tables Vol C Tables 4.2.6.8 and 6.1.1.4'

loop_
_geom_angle_atom_site_label_1
_geom_angle_atom_site_label_2
_geom_angle_atom_site_label_3
_geom_angle
_geom_angle_site_symmetry_1
_geom_angle_site_symmetry_3
_geom_angle_publ_flag
N2 C1 C6 116.1(18) . . ?
N2 C1 C2 126.5(19) . . ?
C6 C1 C2 117.4(17) . . ?
C1 C2 C3 121.8(17) . . ?
C1 C2 N3 127.3(18) . . ?
C3 C2 N3 110.7(16) . . ?
N4 C3 C4 126.4(17) . . ?
N4 C3 C2 112.9(16) . . ?
C4 C3 C2 120.7(17) . . ?
N6 C4 C5 121.9(15) . . ?
N6 C4 C3 119.7(16) . . ?
C5 C4 C3 118.4(17) . . ?
N5 C5 C4 124.1(15) . . ?
N5 C5 C6 115.0(15) . . ?
C4 C5 C6 120.9(16) . . ?
N1 C6 C1 115.7(16) . . ?
N1 C6 C5 123.7(16) . . ?
C1 C6 C5 120.7(16) . . ?
N5 C7 C12 118.5(14) . . ?
N5 C7 C8 124.6(14) . . ?
C12 C7 C8 117.0(15) . . ?
N6 C8 C9 121.4(14) . . ?
N6 C8 C7 119.9(15) . . ?
C9 C8 C7 118.6(14) . . ?
C33 C9 C8 129.0(14) . . ?
C33 C9 C10 108.2(13) . . ?
C8 C9 C10 122.8(13) . . ?
N10 C10 C11 133.5(14) . . ?
N10 C10 C9 107.2(12) . . ?
C11 C10 C9 119.2(14) . . ?
N7 C11 C10 134.8(14) . . ?
N7 C11 C12 108.9(13) . . ?
C10 C11 C12 116.3(14) . . ?
C7 C12 C11 125.6(14) . . ?
C7 C12 C13 130.3(15) . . ?
C11 C12 C13 104.1(13) . . ?
C14 C13 C12 108.7(13) . . ?
C14 C13 S3 115.2(11) . . ?
C12 C13 S3 136.0(12) . . ?
C13 C14 N7 110.1(13) . . ?
C13 C14 C15 109.4(13) . . ?
N7 C14 C15 140.5(14) . . ?
C16 C15 C14 116.1(13) . . ?
C16 C15 S4 110.8(10) . . ?
C14 C15 S4 132.9(11) . . ?
C17 C16 C15 113.6(13) . . ?
C17 C16 S3 137.0(12) . . ?
C15 C16 S3 109.3(10) . . ?
C16 C17 C18 115.8(13) . . ?
C16 C17 C1C 118.0(13) . . ?
C18 C17 C1C 126.1(13) . . ?
C17 C18 C19 124.6(13) . . ?
C17 C18 S4 109.9(11) . . ?
C19 C18 S4 125.3(11) . . ?
C18 C19 C20 134.4(13) . . ?
C19 C20 C25 127.6(13) . . ?
C19 C20 C21 125.4(13) . . ?
C25 C20 C21 107.0(13) . . ?
C22 C21 C27 126.1(13) . . ?
C22 C21 C20 128.4(13) . . ?
C27 C21 C20 105.5(11) . . ?
C21 C22 C23 124.2(14) . . ?
C21 C22 C24 123.1(13) . . ?
C23 C22 C24 111.9(13) . . ?
N8 C23 C22 176.6(17) . . ?
N9 C24 C22 177.8(19) . . ?
O1 C25 C26 125.7(13) . . ?
O1 C25 C20 127.6(14) . . ?
C26 C25 C20 106.7(12) . . ?
C27 C26 C31 120.0 . . ?
C27 C26 C25 112.1(10) . . ?
C31 C26 C25 127.9(10) . . ?
C26 C27 C28 120.0 . . ?
C26 C27 C21 108.8(9) . . ?
C28 C27 C21 131.2(9) . . ?
C29 C28 C27 120.0 . . ?
F1 C29 C30 119.9(9) . . ?
F1 C29 C28 120.1(9) . . ?
C30 C29 C28 120.0 . . ?
F2 C30 C29 117.6(9) . . ?
F2 C30 C31 122.3(9) . . ?
C29 C30 C31 120.0 . . ?
C30 C31 C26 120.0 . . ?
C34 C32 C33 119.8(14) . . ?
C34 C32 N10 133.6(14) . . ?
C33 C32 N10 106.3(12) . . ?
C9 C33 C32 110.3(13) . . ?
C9 C33 S5 140.0(12) . . ?
C32 C33 S5 109.6(11) . . ?
C32 C34 C35 105.5(12) . . ?
C32 C34 S6 142.4(11) . . ?
C35 C34 S6 111.9(10) . . ?
C36 C35 C34 113.8(12) . . ?
C36 C35 S5 130.3(11) . . ?
C34 C35 S5 115.4(10) . . ?
C37 C36 C35 111.3(12) . . ?
C37 C36 C1D 124.2(13) . . ?
C35 C36 C1D 124.2(13) . . ?
C38 C37 C36 123.6(13) . . ?
C38 C37 S6 126.5(11) . . ?
C36 C37 S6 109.9(10) . . ?
C37 C38 C39 135.1(14) . . ?
C38 C39 C40 129.3(14) . . ?
C38 C39 C41 129.0(13) . . ?
C40 C39 C41 101.6(13) . . ?
C42 C40 C50 124.6(14) . . ?
C42 C40 C39 124.0(14) . . ?
C50 C40 C39 111.3(13) . . ?
O2 C41 C45 126.4(14) . . ?
O2 C41 C39 122.4(14) . . ?
C45 C41 C39 111.0(13) . . ?
C44 C42 C40 128.5(17) . . ?
C44 C42 C43 110.7(16) . . ?
C40 C42 C43 120.7(16) . . ?
N11 C43 C42 176.4(18) . . ?
N12 C44 C42 175.8(19) . . ?
C41 C45 C46 130.5(10) . . ?
C41 C45 C50 109.5(10) . . ?
C46 C45 C50 120.0 . . ?
C45 C46 C47 120.0 . . ?
F3 C47 C48 118.5(9) . . ?
F3 C47 C46 121.4(9) . . ?
C48 C47 C46 120.0 . . ?
F4 C48 C47 117.1(10) . . ?
F4 C48 C49 122.8(10) . . ?
C47 C48 C49 120.0 . . ?
C50 C49 C48 120.0 . . ?
C49 C50 C45 120.0 . . ?
C49 C50 C40 133.4(10) . . ?
C45 C50 C40 106.5(10) . . ?
C6 N1 S1 102.2(12) . . ?
C1 N2 S1 104.2(13) . . ?
C2 N3 S2 105.7(11) . . ?
C3 N4 S2 110.3(12) . . ?
C7 N5 C5 111.1(12) . . ?
C8 N6 C4 118.3(13) . . ?
C1A N7 C14 115.3(11) . . ?
C1A N7 C11 135.3(12) . . ?
C14 N7 C11 108.2(12) . . ?
C10 N10 C32 107.8(12) . . ?
C10 N10 C1B 137.3(11) . . ?
C32 N10 C1B 112.5(10) . . ?
N2 S1 N1 101.9(7) . . ?
N3 S2 N4 100.2(7) . . ?
C13 S3 C16 89.8(6) . . ?
C15 S4 C18 89.7(6) . . ?
C35 S5 C33 89.5(6) . . ?
C34 S6 C37 92.9(6) . . ?
N7 C1A C2A 122.4(12) . . ?
C1A C2A C11A 108.1(11) . . ?
C1A C2A C3A 112.7(8) . . ?
C11A C2A C3A 118.3(14) . . ?
C4A C3A C2A 111.9(8) . . ?
C5A C4A C3A 111.8(8) . . ?
C4A C5A C6A 111.6(8) . . ?
C7A C6A C5A 110.9(8) . . ?
C6A C7A C8A 111.4(10) . . ?
C7A C8A C9A 113.7(11) . . ?
C8A C9A C10A 109.6(10) . . ?
C2A C11A C12A 108.7(9) . . ?
C13A C12A C11A 110.3(9) . . ?
C12A C13A C14A 109.8(10) . . ?
C15A C14A C13A 110.4(10) . . ?
C14A C15A C16A 110.7(10) . . ?
N10 C1B C2B 115.7(12) . . ?
C11B C2B C1B 109.0(15) . . ?
C11B C2B C3B 132.8(14) . . ?
C1B C2B C3B 108.8(8) . . ?
C4B C3B C2B 111.4(9) . . ?
C3B C4B C5B 114.7(11) . . ?
C4B C5B C6B 110.6(10) . . ?
C7B C6B C5B 110.0(10) . . ?
C8B C7B C6B 112.1(10) . . ?
C7B C8B C9B 109.5(10) . . ?
C10B C9B C8B 111.0(10) . . ?
C12B C11B C2B 111.1(9) . . ?
C11B C12B C13B 110.3(10) . . ?
C14B C13B C12B 111.9(10) . . ?
C13B C14B C15B 111.1(10) . . ?
C14B C15B C16B 108.9(10) . . ?
C17 C1C C2C 112.8(9) . . ?
C1C C2C C3C 111.9(9) . . ?
C4C C3C C2C 112.6(11) . . ?
C5C C4C C3C 112.5(13) . . ?
C4C C5C C6C 109.2(11) . . ?
C7C C6C C5C 108.4(12) . . ?
C36 C1D C2D 112.3(9) . . ?
C1D C2D C3D 110.7(9) . . ?
C4D C3D C2D 111.7(11) . . ?
C5D C4D C3D 111.6(12) . . ?
C4D C5D C6D 110.1(12) . . ?
C7D C6D C5D 111.2(12) . . ?

loop_
_geom_bond_atom_site_label_1
_geom_bond_atom_site_label_2
_geom_bond_distance
_geom_bond_site_symmetry_2
_geom_bond_publ_flag
C1 N2 1.269(16) . ?
C1 C6 1.427(19) . ?
C1 C2 1.431(18) . ?
C2 C3 1.452(19) . ?
C2 N3 1.453(17) . ?
C3 N4 1.312(16) . ?
C3 C4 1.433(18) . ?
C4 N6 1.339(15) . ?
C4 C5 1.407(16) . ?
C5 N5 1.385(15) . ?
C5 C6 1.487(17) . ?
C6 N1 1.309(15) . ?
C7 N5 1.381(14) . ?
C7 C12 1.388(16) . ?
C7 C8 1.451(16) . ?
C8 N6 1.313(14) . ?
C8 C9 1.405(16) . ?
C9 C33 1.355(15) . ?
C9 C10 1.433(15) . ?
C10 N10 1.392(14) . ?
C10 C11 1.418(15) . ?
C11 N7 1.396(14) . ?
C11 C12 1.438(16) . ?
C12 C13 1.449(16) . ?
C13 C14 1.368(15) . ?
C13 S3 1.755(13) . ?
C14 N7 1.372(14) . ?
C14 C15 1.411(16) . ?
C15 C16 1.407(15) . ?
C15 S4 1.757(13) . ?
C16 C17 1.349(15) . ?
C16 S3 1.767(13) . ?
C17 C18 1.367(16) . ?
C17 C1C 1.518(15) . ?
C18 C19 1.375(15) . ?
C18 S4 1.800(13) . ?
C19 C20 1.405(15) . ?
C20 C25 1.480(16) . ?
C20 C21 1.513(16) . ?
C21 C22 1.402(16) . ?
C21 C27 1.478(14) . ?
C22 C23 1.426(17) . ?
C22 C24 1.516(18) . ?
C23 N8 1.129(14) . ?
C24 N9 1.095(16) . ?
C25 O1 1.235(13) . ?
C25 C26 1.429(15) . ?
C26 C27 1.3900 . ?
C26 C31 1.3900 . ?
C27 C28 1.3900 . ?
C28 C29 1.3900 . ?
C29 F1 1.328(9) . ?
C29 C30 1.3900 . ?
C30 F2 1.316(9) . ?
C30 C31 1.3900 . ?
C32 C34 1.385(15) . ?
C32 C33 1.394(15) . ?
C32 N10 1.439(14) . ?
C33 S5 1.767(13) . ?
C34 C35 1.457(15) . ?
C34 S6 1.659(13) . ?
C35 C36 1.422(15) . ?
C35 S5 1.753(13) . ?
C36 C37 1.414(15) . ?
C36 C1D 1.476(15) . ?
C37 C38 1.372(15) . ?
C37 S6 1.823(12) . ?
C38 C39 1.374(15) . ?
C39 C40 1.441(16) . ?
C39 C41 1.478(17) . ?
C40 C42 1.373(17) . ?
C40 C50 1.437(14) . ?
C41 O2 1.262(14) . ?
C41 C45 1.379(15) . ?
C42 C44 1.299(19) . ?
C42 C43 1.420(18) . ?
C43 N11 1.140(15) . ?
C44 N12 1.181(17) . ?
C45 C46 1.3900 . ?
C45 C50 1.3900 . ?
C46 C47 1.3900 . ?
C47 F3 1.358(9) . ?
C47 C48 1.3900 . ?
C48 F4 1.302(9) . ?
C48 C49 1.3900 . ?
C49 C50 1.3900 . ?
N1 S1 1.653(11) . ?
N2 S1 1.633(13) . ?
N3 S2 1.617(13) . ?
N4 S2 1.621(11) . ?
N7 C1A 1.359(13) . ?
N10 C1B 1.512(14) . ?
C1A C2A 1.516(8) . ?
C2A C11A 1.523(9) . ?
C2A C3A 1.539(8) . ?
C3A C4A 1.538(8) . ?
C4A C5A 1.514(8) . ?
C5A C6A 1.536(9) . ?
C6A C7A 1.523(9) . ?
C7A C8A 1.524(10) . ?
C8A C9A 1.527(10) . ?
C9A C10A 1.562(10) . ?
C11A C12A 1.556(10) . ?
C12A C13A 1.536(10) . ?
C13A C14A 1.556(10) . ?
C14A C15A 1.525(10) . ?
C15A C16A 1.557(10) . ?
C1B C2B 1.550(9) . ?
C2B C11B 1.533(10) . ?
C2B C3B 1.551(9) . ?
C3B C4B 1.525(10) . ?
C4B C5B 1.539(10) . ?
C5B C6B 1.554(10) . ?
C6B C7B 1.533(10) . ?
C7B C8B 1.529(10) . ?
C8B C9B 1.559(10) . ?
C9B C10B 1.535(10) . ?
C11B C12B 1.532(9) . ?
C12B C13B 1.542(10) . ?
C13B C14B 1.533(10) . ?
C14B C15B 1.538(10) . ?
C15B C16B 1.574(10) . ?
C1C C2C 1.528(9) . ?
C2C C3C 1.535(10) . ?
C3C C4C 1.527(11) . ?
C4C C5C 1.501(11) . ?
C5C C6C 1.552(12) . ?
C6C C7C 1.508(12) . ?
C1D C2D 1.519(9) . ?
C2D C3D 1.544(10) . ?
C3D C4D 1.525(11) . ?
C4D C5D 1.505(11) . ?
C5D C6D 1.537(12) . ?
C6D C7D 1.504(11) . ?
